data_8104872
loop_
_publ_author_name
'Cui, Chuansheng'
'Liu, Sen'
'Zhao, Wenli'

_publ_section_title
;
 The crystal structure of hexakis(2-(pyridin-2-ylamino)pyridin-1-ium)
 decavanadate(V) dihydrate, C60H64N18O30V10
;
_journal_issue 1
_journal_name_full 'Zeitschrift f\"ur Kristallographie - New Crystal Structures'
_journal_page_first 25
_journal_page_last 27
_journal_paper_doi 10.1515/ncrs-2020-0465
_journal_volume 236
_journal_year 2021
_chemical_formula_sum 'C60 H64 N18 O30 V10'
_chemical_formula_weight 2026.69
_space_group_crystal_system orthorhombic
_space_group_IT_number 61
_space_group_name_Hall '-P 2ac 2ab'
_space_group_name_H-M_alt 'P b c a'
_atom_sites_solution_hydrogens geom
_cell_angle_alpha 90
_cell_angle_beta 90
_cell_angle_gamma 90
_cell_formula_units_Z 4
_cell_length_a 21.1781(19)
_cell_length_b 14.4198(13)
_cell_length_c 24.543(2)
_cell_measurement_reflns_used 3662
_cell_measurement_temperature 298(2)
_cell_measurement_theta_max 23.742
_cell_measurement_theta_min 2.526
_cell_volume 7495.0(11)
_computing_cell_refinement 'SMART [1]'
_computing_data_collection 'SMART [1]'
_computing_data_reduction 'SMART [1]'
_computing_molecular_graphics 'XP in SHELXTL [2]'
_computing_structure_refinement 'SHELXL-2018/3 (Sheldrick, 2018) [2]'
_computing_structure_solution 'SHELXL-2018/3 (Sheldrick, 2018) [2]'
_diffrn_ambient_temperature 298(2)
_diffrn_measured_fraction_theta_full 0.999
_diffrn_measured_fraction_theta_max 0.999
_diffrn_measurement_device_type 'Bruker SMART APEX II CCD'
_diffrn_measurement_method 'phi and omega scans'
_diffrn_radiation_type MoK\a
_diffrn_radiation_wavelength 0.71073
_diffrn_reflns_av_R_equivalents 0.1000
_diffrn_reflns_av_unetI/netI 0.0806
_diffrn_reflns_Laue_measured_fraction_full 0.999
_diffrn_reflns_Laue_measured_fraction_max 0.999
_diffrn_reflns_limit_h_max 25
_diffrn_reflns_limit_h_min -16
_diffrn_reflns_limit_k_max 17
_diffrn_reflns_limit_k_min -17
_diffrn_reflns_limit_l_max 29
_diffrn_reflns_limit_l_min -29
_diffrn_reflns_number 36474
_diffrn_reflns_point_group_measured_fraction_full 0.999
_diffrn_reflns_point_group_measured_fraction_max 0.999
_diffrn_reflns_theta_full 25.020
_diffrn_reflns_theta_max 25.020
_diffrn_reflns_theta_min 2.382
_exptl_absorpt_coefficient_mu 1.284
_exptl_absorpt_correction_T_max 0.8020
_exptl_absorpt_correction_T_min 0.7738
_exptl_absorpt_correction_type multi-scan
_exptl_absorpt_process_details sadabs
_exptl_crystal_colour orange
_exptl_crystal_density_diffrn 1.796
_exptl_crystal_description block
_exptl_crystal_F_000 4080
_exptl_crystal_size_max 0.210
_exptl_crystal_size_mid 0.200
_exptl_crystal_size_min 0.180
_refine_diff_density_max 1.065
_refine_diff_density_min -0.541
_refine_diff_density_rms 0.099
_refine_ls_extinction_method none
_refine_ls_goodness_of_fit_ref 0.935
_refine_ls_hydrogen_treatment constr
_refine_ls_matrix_type full
_refine_ls_number_parameters 532
_refine_ls_number_reflns 6612
_refine_ls_number_restraints 69
_refine_ls_restrained_S_all 0.938
_refine_ls_R_factor_all 0.1042
_refine_ls_R_factor_gt 0.0538
_refine_ls_shift/su_max 0.001
_refine_ls_shift/su_mean 0.000
_refine_ls_structure_factor_coef Fsqd
_refine_ls_weighting_details 'w=1/[\s^2^(Fo^2^)+(0.0740P)^2^] where P=(Fo^2^+2Fc^2^)/3'
_refine_ls_weighting_scheme calc
_refine_ls_wR_factor_gt 0.1278
_refine_ls_wR_factor_ref 0.1482
_reflns_Friedel_coverage 0.000
_reflns_Friedel_fraction_full .
_reflns_Friedel_fraction_max .
_reflns_number_gt 3700
_reflns_number_total 6612
_reflns_threshold_expression 'I > 2\s(I)'
_cod_data_source_file suppl_j_ncrs-2020-0465_suppl.cif
_cod_data_source_block Cui
_cod_original_cell_volume 7495.2(12)
_cod_database_code 8104872
_shelx_space_group_comment
;
The symmetry employed for this shelxl refinement is uniquely defined
by the following loop, which should always be used as a source of
symmetry information in preference to the above space-group names.
They are only intended as comments.
;
_shelx_estimated_absorpt_t_min 0.774
_shelx_estimated_absorpt_t_max 0.802

loop_
_space_group_symop_operation_xyz
'x, y, z'
'-x+1/2, -y, z+1/2'
'-x, y+1/2, -z+1/2'
'x+1/2, -y+1/2, -z'
'-x, -y, -z'
'x-1/2, y, -z-1/2'
'x, -y-1/2, z-1/2'
'-x-1/2, y-1/2, z'

loop_
_atom_site_label
_atom_site_type_symbol
_atom_site_fract_x
_atom_site_fract_y
_atom_site_fract_z
_atom_site_U_iso_or_equiv
_atom_site_adp_type
_atom_site_occupancy
_atom_site_site_symmetry_order
_atom_site_calc_flag
_atom_site_refinement_flags_posn
_atom_site_refinement_flags_adp
_atom_site_refinement_flags_occupancy
_atom_site_disorder_assembly
_atom_site_disorder_group
V1 V 0.52679(4) 0.53877(6) 0.55746(3) 0.0288(2) Uani 1 1 d . . . . .
V2 V 0.52096(4) 0.31753(6) 0.52849(3) 0.0312(2) Uani 1 1 d . . . . .
V3 V 0.39234(4) 0.42508(6) 0.54553(3) 0.0314(2) Uani 1 1 d . . . . .
V4 V 0.64689(4) 0.42315(7) 0.53863(4) 0.0375(3) Uani 1 1 d . . . . .
V5 V 0.39827(4) 0.63499(7) 0.57529(4) 0.0373(3) Uani 1 1 d . . . . .
N1 N 0.6719(4) 0.7049(5) 0.7444(3) 0.0944(18) Uani 1 1 d . U . . .
H1 H 0.693539 0.725374 0.771496 0.113 Uiso 1 1 calc R U . . .
N2 N 0.6706(4) 0.6739(4) 0.6542(3) 0.0869(17) Uani 1 1 d . U . . .
H2 H 0.631676 0.658681 0.658440 0.104 Uiso 1 1 calc R U . . .
N3 N 0.5788(4) 0.6500(4) 0.7172(3) 0.0801(16) Uani 1 1 d . U . . .
N4 N 0.3933(2) 0.4446(4) 0.70445(19) 0.0505(14) Uani 1 1 d . . . . .
H4 H 0.393908 0.460337 0.670657 0.061 Uiso 1 1 calc R U . . .
N5 N 0.4949(2) 0.4052(3) 0.68603(18) 0.0432(13) Uani 1 1 d . . . . .
H5 H 0.486181 0.417076 0.652518 0.052 Uiso 1 1 calc R U . . .
N6 N 0.3290(3) 0.4363(4) 0.7820(2) 0.0637(16) Uani 1 1 d . . . . .
N7 N 0.4607(2) 0.9031(3) 0.56359(18) 0.0433(12) Uani 1 1 d . . . . .
H7 H 0.455484 0.844083 0.561012 0.052 Uiso 1 1 calc R U . . .
N8 N 0.5331(2) 1.0230(3) 0.56975(19) 0.0436(13) Uani 1 1 d . . . . .
N9 N 0.4109(2) 1.0467(4) 0.56521(19) 0.0470(13) Uani 1 1 d . . . . .
H9 H 0.447202 1.073263 0.566522 0.056 Uiso 1 1 calc R U . . .
O1 O 0.48319(15) 0.4183(2) 0.57893(12) 0.0270(8) Uani 1 1 d . . . . .
O2 O 0.55522(15) 0.6341(2) 0.51112(12) 0.0297(8) Uani 1 1 d . . . . .
O3 O 0.59535(15) 0.5104(2) 0.58771(13) 0.0319(9) Uani 1 1 d . . . . .
O4 O 0.59482(16) 0.3299(3) 0.56519(13) 0.0376(9) Uani 1 1 d . . . . .
O5 O 0.66384(16) 0.3593(3) 0.47582(15) 0.0410(10) Uani 1 1 d . . . . .
O6 O 0.70892(17) 0.4112(3) 0.57418(15) 0.0495(11) Uani 1 1 d . . . . .
O7 O 0.48929(17) 0.2266(2) 0.55512(14) 0.0403(9) Uani 1 1 d . . . . .
O8 O 0.55496(17) 0.2757(3) 0.46677(13) 0.0368(9) Uani 1 1 d . . . . .
O9 O 0.33504(15) 0.4624(3) 0.49910(14) 0.0375(9) Uani 1 1 d . . . . .
O10 O 0.36195(17) 0.3366(3) 0.57587(14) 0.0446(10) Uani 1 1 d . . . . .
O11 O 0.44704(14) 0.5451(2) 0.50725(12) 0.0264(8) Uani 1 1 d . . . . .
O12 O 0.37769(16) 0.5175(3) 0.59634(13) 0.0357(9) Uani 1 1 d . . . . .
O13 O 0.3725(2) 0.6978(3) 0.62410(15) 0.0536(11) Uani 1 1 d . . . . .
O14 O 0.48669(17) 0.6031(2) 0.60323(12) 0.0347(9) Uani 1 1 d . . . . .
O15 O 0.2441(4) 0.7544(5) 0.6625(3) 0.150(3) Uani 1 1 d . . . . .
H15A H 0.281592 0.760796 0.674294 0.181 Uiso 1 1 d R U . . .
H15B H 0.258568 0.725415 0.635063 0.181 Uiso 1 1 d R U . . .
C1 C 0.7073(5) 0.7022(5) 0.6969(4) 0.0784(18) Uani 1 1 d . U . . .
C2 C 0.7695(5) 0.7259(6) 0.6924(5) 0.098(3) Uani 1 1 d . . . . .
H2A H 0.793083 0.742889 0.722777 0.118 Uiso 1 1 calc R U . . .
C3 C 0.7954(5) 0.7239(6) 0.6421(5) 0.104(3) Uani 1 1 d . . . . .
H3 H 0.837377 0.741118 0.637659 0.125 Uiso 1 1 calc R U . . .
C4 C 0.7613(5) 0.6971(6) 0.5980(4) 0.092(3) Uani 1 1 d . . . . .
H4A H 0.779753 0.696330 0.563643 0.110 Uiso 1 1 calc R U . . .
C5 C 0.6993(4) 0.6713(5) 0.6044(3) 0.081(2) Uani 1 1 d . . . . .
H5A H 0.676443 0.651507 0.574228 0.097 Uiso 1 1 calc R U . . .
C6 C 0.6111(4) 0.6834(5) 0.7593(3) 0.0735(17) Uani 1 1 d . U . . .
C7 C 0.5858(5) 0.6944(5) 0.8105(3) 0.085(3) Uani 1 1 d . . . . .
H7A H 0.609692 0.718849 0.838867 0.102 Uiso 1 1 calc R U . . .
C8 C 0.5242(5) 0.6680(6) 0.8185(3) 0.083(3) Uani 1 1 d . . . . .
H8 H 0.505809 0.673664 0.852794 0.100 Uiso 1 1 calc R U . . .
C9 C 0.4904(4) 0.6338(5) 0.7762(3) 0.080(2) Uani 1 1 d . . . . .
H9A H 0.448548 0.616012 0.781104 0.096 Uiso 1 1 calc R U . . .
C10 C 0.5180(4) 0.6257(5) 0.7266(3) 0.072(2) Uani 1 1 d . . . . .
H10 H 0.494275 0.602378 0.697826 0.087 Uiso 1 1 calc R U . . .
C11 C 0.4494(3) 0.4131(4) 0.7238(2) 0.0427(15) Uani 1 1 d . . . . .
C12 C 0.4630(3) 0.3896(5) 0.7781(2) 0.0580(19) Uani 1 1 d . . . . .
H12 H 0.431892 0.392915 0.804713 0.070 Uiso 1 1 calc R U . . .
C13 C 0.5231(3) 0.3617(5) 0.7911(3) 0.064(2) Uani 1 1 d . . . . .
H13 H 0.532673 0.345997 0.826883 0.077 Uiso 1 1 calc R U . . .
C14 C 0.5688(3) 0.3568(5) 0.7524(3) 0.066(2) Uani 1 1 d . . . . .
H14 H 0.609661 0.338762 0.761318 0.079 Uiso 1 1 calc R U . . .
C15 C 0.5532(3) 0.3793(5) 0.6995(3) 0.0571(18) Uani 1 1 d . . . . .
H15 H 0.584009 0.376285 0.672549 0.068 Uiso 1 1 calc R U . . .
C16 C 0.3349(3) 0.4558(4) 0.7297(2) 0.0459(16) Uani 1 1 d . . . . .
C17 C 0.2850(3) 0.4863(5) 0.6980(3) 0.063(2) Uani 1 1 d . . . . .
H17 H 0.290982 0.499851 0.661350 0.075 Uiso 1 1 calc R U . . .
C18 C 0.2265(3) 0.4962(5) 0.7217(3) 0.067(2) Uani 1 1 d . . . . .
H18 H 0.192224 0.516156 0.701102 0.081 Uiso 1 1 calc R U . . .
C19 C 0.2195(3) 0.4763(5) 0.7757(3) 0.062(2) Uani 1 1 d . . . . .
H19 H 0.180438 0.481659 0.792707 0.075 Uiso 1 1 calc R U . . .
C20 C 0.2713(4) 0.4485(5) 0.8038(3) 0.068(2) Uani 1 1 d . . . . .
H20 H 0.266543 0.436891 0.840802 0.081 Uiso 1 1 calc R U . . .
C21 C 0.5233(3) 0.9323(4) 0.5670(2) 0.0383(14) Uani 1 1 d . . . . .
C22 C 0.5713(3) 0.8675(4) 0.5673(2) 0.0442(15) Uani 1 1 d . . . . .
H22 H 0.562575 0.804366 0.565341 0.053 Uiso 1 1 calc R U . . .
C23 C 0.6325(3) 0.8993(5) 0.5706(3) 0.0531(17) Uani 1 1 d . . . . .
H23 H 0.666037 0.857700 0.571160 0.064 Uiso 1 1 calc R U . . .
C24 C 0.6434(3) 0.9925(5) 0.5730(3) 0.0552(17) Uani 1 1 d . . . . .
H24 H 0.684356 1.015343 0.575034 0.066 Uiso 1 1 calc R U . . .
C25 C 0.5926(3) 1.0519(5) 0.5723(2) 0.0509(17) Uani 1 1 d . . . . .
H25 H 0.600245 1.115334 0.573683 0.061 Uiso 1 1 calc R U . . .
C26 C 0.4080(3) 0.9530(5) 0.5637(2) 0.0391(14) Uani 1 1 d . . . . .
C27 C 0.3478(3) 0.9109(5) 0.5618(3) 0.0552(18) Uani 1 1 d . . . . .
H27 H 0.343831 0.846719 0.560610 0.066 Uiso 1 1 calc R U . . .
C28 C 0.2961(3) 0.9659(6) 0.5617(3) 0.063(2) Uani 1 1 d . . . . .
H28 H 0.256290 0.938761 0.560292 0.076 Uiso 1 1 calc R U . . .
C29 C 0.3010(3) 1.0613(6) 0.5637(3) 0.066(2) Uani 1 1 d . . . . .
H29 H 0.264941 1.098092 0.564236 0.079 Uiso 1 1 calc R U . . .
C30 C 0.3581(3) 1.0997(5) 0.5647(3) 0.0540(17) Uani 1 1 d . . . . .
H30 H 0.361892 1.163992 0.565115 0.065 Uiso 1 1 calc R U . . .

loop_
_atom_site_aniso_label
_atom_site_aniso_U_11
_atom_site_aniso_U_22
_atom_site_aniso_U_33
_atom_site_aniso_U_23
_atom_site_aniso_U_13
_atom_site_aniso_U_12
V1 0.0301(5) 0.0331(6) 0.0231(4) -0.0016(4) -0.0014(4) -0.0036(4)
V2 0.0336(5) 0.0300(6) 0.0298(5) 0.0023(4) 0.0011(4) 0.0001(4)
V3 0.0277(5) 0.0365(6) 0.0298(5) 0.0030(4) 0.0016(4) -0.0041(4)
V4 0.0280(5) 0.0482(7) 0.0363(6) 0.0070(5) -0.0032(4) 0.0012(5)
V5 0.0404(6) 0.0393(6) 0.0323(5) -0.0012(5) 0.0073(4) 0.0025(5)
N1 0.122(4) 0.078(4) 0.083(3) -0.003(3) -0.014(3) -0.013(3)
N2 0.122(4) 0.050(3) 0.089(4) -0.004(3) -0.014(4) -0.002(3)
N3 0.116(4) 0.055(3) 0.069(3) 0.000(3) -0.014(3) -0.002(3)
N4 0.045(3) 0.074(4) 0.032(3) 0.005(3) 0.005(2) 0.000(3)
N5 0.050(3) 0.055(4) 0.025(2) 0.003(2) 0.001(2) -0.007(3)
N6 0.059(4) 0.095(5) 0.038(3) 0.003(3) 0.016(3) -0.011(3)
N7 0.042(3) 0.039(3) 0.049(3) 0.002(2) -0.003(2) 0.003(2)
N8 0.032(3) 0.042(3) 0.057(3) -0.005(3) -0.005(2) 0.003(2)
N9 0.038(3) 0.054(4) 0.049(3) -0.006(3) -0.007(2) 0.001(3)
O1 0.0279(19) 0.028(2) 0.0252(18) 0.0041(15) -0.0003(15) -0.0036(16)
O2 0.035(2) 0.029(2) 0.0246(18) -0.0002(16) -0.0022(16) -0.0090(16)
O3 0.031(2) 0.037(2) 0.0272(19) -0.0006(17) -0.0059(16) -0.0051(17)
O4 0.037(2) 0.044(2) 0.032(2) 0.0057(18) 0.0005(17) -0.0009(18)
O5 0.031(2) 0.047(3) 0.045(2) 0.0055(19) 0.0059(18) 0.0037(18)
O6 0.034(2) 0.066(3) 0.049(2) 0.010(2) -0.0077(19) -0.001(2)
O7 0.045(2) 0.031(2) 0.045(2) 0.0077(18) 0.0032(19) 0.0004(18)
O8 0.042(2) 0.037(2) 0.032(2) -0.0001(17) 0.0055(17) 0.0010(18)
O9 0.027(2) 0.049(3) 0.036(2) 0.0016(18) -0.0017(17) -0.0034(18)
O10 0.041(2) 0.048(3) 0.044(2) 0.006(2) 0.0043(19) -0.0095(19)
O11 0.0243(18) 0.031(2) 0.0236(18) 0.0017(15) -0.0026(15) 0.0015(16)
O12 0.034(2) 0.041(2) 0.032(2) 0.0033(18) 0.0054(16) 0.0015(17)
O13 0.063(3) 0.055(3) 0.043(2) -0.004(2) 0.017(2) 0.006(2)
O14 0.047(2) 0.038(2) 0.0195(17) -0.0042(16) -0.0005(17) -0.0064(18)
O15 0.160(7) 0.118(6) 0.173(6) 0.011(5) 0.098(6) 0.017(5)
C1 0.111(4) 0.042(4) 0.082(4) 0.003(3) -0.012(3) -0.004(4)
C2 0.104(8) 0.059(6) 0.130(9) -0.011(6) -0.016(7) -0.013(5)
C3 0.099(8) 0.052(6) 0.161(11) -0.003(7) 0.000(8) -0.012(5)
C4 0.103(8) 0.046(5) 0.125(8) 0.002(5) 0.038(7) -0.005(5)
C5 0.114(7) 0.049(5) 0.078(6) -0.007(4) 0.020(5) -0.010(5)
C6 0.113(4) 0.047(4) 0.061(4) 0.000(3) -0.017(3) 0.002(4)
C7 0.142(9) 0.053(6) 0.059(5) -0.008(4) -0.030(6) 0.009(6)
C8 0.147(9) 0.063(6) 0.040(4) 0.001(4) 0.006(5) 0.008(6)
C9 0.106(7) 0.069(6) 0.064(5) -0.012(4) 0.002(5) -0.006(5)
C10 0.112(7) 0.069(5) 0.035(4) -0.013(4) -0.013(4) -0.011(5)
C11 0.049(4) 0.048(4) 0.031(3) -0.002(3) 0.002(3) -0.011(3)
C12 0.065(5) 0.076(5) 0.033(3) 0.004(3) 0.009(3) 0.000(4)
C13 0.073(5) 0.088(6) 0.032(3) 0.009(4) -0.003(4) -0.001(4)
C14 0.052(4) 0.093(6) 0.053(4) 0.009(4) -0.016(4) 0.015(4)
C15 0.051(4) 0.068(5) 0.052(4) 0.003(4) 0.005(3) 0.002(4)
C16 0.056(4) 0.049(4) 0.033(3) -0.002(3) 0.006(3) -0.006(3)
C17 0.055(4) 0.085(6) 0.047(4) 0.004(4) 0.011(3) 0.015(4)
C18 0.059(5) 0.082(6) 0.061(5) 0.007(4) 0.010(4) 0.006(4)
C19 0.050(4) 0.070(5) 0.067(5) -0.009(4) 0.022(4) -0.006(4)
C20 0.076(5) 0.084(6) 0.042(4) 0.001(4) 0.023(4) -0.020(5)
C21 0.031(3) 0.055(4) 0.029(3) -0.002(3) -0.004(2) -0.001(3)
C22 0.042(4) 0.039(4) 0.052(4) -0.001(3) -0.007(3) 0.003(3)
C23 0.040(4) 0.056(5) 0.063(4) -0.004(4) -0.011(3) 0.012(3)
C24 0.035(4) 0.060(5) 0.071(5) 0.001(4) -0.008(3) -0.001(3)
C25 0.041(4) 0.050(4) 0.061(4) -0.004(3) -0.008(3) -0.004(3)
C26 0.030(3) 0.055(4) 0.031(3) 0.005(3) -0.002(3) 0.005(3)
C27 0.041(4) 0.065(5) 0.059(4) 0.001(4) -0.003(3) -0.003(3)
C28 0.033(4) 0.090(6) 0.067(5) 0.005(4) -0.007(3) -0.005(4)
C29 0.041(4) 0.087(6) 0.070(5) -0.004(4) -0.006(4) 0.032(4)
C30 0.043(4) 0.057(5) 0.062(4) -0.011(3) -0.002(3) 0.009(3)

loop_
_atom_type_symbol
_atom_type_description
_atom_type_scat_dispersion_real
_atom_type_scat_dispersion_imag
_atom_type_scat_source
C C 0.0033 0.0016 'International Tables Vol C Tables 4.2.6.8 and 6.1.1.4'
H H 0.0000 0.0000 'International Tables Vol C Tables 4.2.6.8 and 6.1.1.4'
N N 0.0061 0.0033 'International Tables Vol C Tables 4.2.6.8 and 6.1.1.4'
O O 0.0106 0.0060 'International Tables Vol C Tables 4.2.6.8 and 6.1.1.4'
V V 0.3005 0.5294 'International Tables Vol C Tables 4.2.6.8 and 6.1.1.4'

loop_
_geom_angle_atom_site_label_1
_geom_angle_atom_site_label_2
_geom_angle_atom_site_label_3
_geom_angle
_geom_angle_site_symmetry_1
_geom_angle_site_symmetry_3
O3 V1 O14 105.93(16) . .
O3 V1 O2 99.68(16) . .
O14 V1 O2 99.33(16) . .
O3 V1 O1 94.01(15) . .
O14 V1 O1 93.92(15) . .
O2 V1 O1 157.50(13) . .
O3 V1 O11 88.03(14) . 5_666
O14 V1 O11 165.12(15) . 5_666
O2 V1 O11 82.97(14) . 5_666
O1 V1 O11 79.72(13) . 5_666
O3 V1 O11 165.40(15) . .
O14 V1 O11 87.80(15) . .
O2 V1 O11 82.55(13) . .
O1 V1 O11 79.85(13) . .
O11 V1 O11 77.88(13) 5_666 .
O3 V1 V4 38.78(11) . .
O14 V1 V4 144.55(12) . .
O2 V1 V4 92.31(11) . .
O1 V1 V4 87.22(10) . .
O11 V1 V4 49.25(9) 5_666 .
O11 V1 V4 127.06(9) . .
O3 V1 V5 143.93(12) . .
O14 V1 V5 38.19(12) . .
O2 V1 V5 92.27(11) . .
O1 V1 V5 86.95(10) . .
O11 V1 V5 127.37(9) 5_666 .
O11 V1 V5 49.61(9) . .
V4 V1 V5 173.81(4) . .
O3 V1 V3 85.63(12) . 5_666
O14 V1 V3 136.85(13) . 5_666
O2 V1 V3 37.56(10) . 5_666
O1 V1 V3 127.26(10) . 5_666
O11 V1 V3 47.54(9) 5_666 5_666
O11 V1 V3 87.61(9) . 5_666
V4 V1 V3 60.75(3) . 5_666
V5 V1 V3 121.85(4) . 5_666
O7 V2 O8 103.73(18) . .
O7 V2 O4 103.75(17) . .
O8 V2 O4 96.14(16) . .
O7 V2 O2 98.33(17) . 5_666
O8 V2 O2 91.77(15) . 5_666
O4 V2 O2 153.98(16) . 5_666
O7 V2 O1 99.68(16) . .
O8 V2 O1 154.42(15) . .
O4 V2 O1 88.10(15) . .
O2 V2 O1 74.64(13) 5_666 .
O7 V2 O11 172.39(16) . 5_666
O8 V2 O11 81.15(14) . 5_666
O4 V2 O11 81.28(14) . 5_666
O2 V2 O11 75.49(12) 5_666 5_666
O1 V2 O11 74.56(12) . 5_666
O7 V2 V4 136.86(14) . .
O8 V2 V4 83.47(12) . .
O4 V2 V4 33.35(11) . .
O2 V2 V4 124.23(10) 5_666 .
O1 V2 V4 86.50(9) . .
O11 V2 V4 48.81(8) 5_666 .
O10 V3 O9 105.52(18) . .
O10 V3 O12 101.06(17) . .
O9 V3 O12 95.80(16) . .
O10 V3 O2 102.03(17) . 5_666
O9 V3 O2 93.69(15) . 5_666
O12 V3 O2 151.64(15) . 5_666
O10 V3 O1 98.59(16) . .
O9 V3 O1 155.06(15) . .
O12 V3 O1 85.63(14) . .
O2 V3 O1 74.85(13) 5_666 .
O10 V3 O11 172.90(16) . .
O9 V3 O11 81.42(14) . .
O12 V3 O11 79.43(14) . .
O2 V3 O11 75.66(13) 5_666 .
O1 V3 O11 74.35(11) . .
O10 V3 V1 136.99(14) . 5_666
O9 V3 V1 78.48(11) . 5_666
O12 V3 V1 121.41(11) . 5_666
O2 V3 V1 35.56(10) 5_666 5_666
O1 V3 V1 79.58(9) . 5_666
O11 V3 V1 41.98(8) . 5_666
O10 V3 V5 132.59(14) . .
O9 V3 V5 83.21(13) . .
O12 V3 V5 31.75(11) . .
O2 V3 V5 124.21(10) 5_666 .
O1 V3 V5 85.20(9) . .
O11 V3 V5 48.71(8) . .
V1 V3 V5 90.32(3) 5_666 .
O6 V4 O5 104.24(19) . .
O6 V4 O4 102.70(18) . .
O5 V4 O4 92.75(17) . .
O6 V4 O9 101.11(18) . 5_666
O5 V4 O9 89.26(16) . 5_666
O4 V4 O9 154.81(15) . 5_666
O6 V4 O3 100.60(18) . .
O5 V4 O3 154.85(15) . .
O4 V4 O3 85.53(15) . .
O9 V4 O3 82.13(14) 5_666 .
O6 V4 O11 173.53(18) . 5_666
O5 V4 O11 81.91(13) . 5_666
O4 V4 O11 78.75(13) . 5_666
O9 V4 O11 76.69(13) 5_666 5_666
O3 V4 O11 73.14(12) . 5_666
O6 V4 V5 136.78(15) . 5_666
O5 V4 V5 32.59(11) . 5_666
O4 V4 V5 86.39(11) . 5_666
O9 V4 V5 81.86(11) 5_666 5_666
O3 V4 V5 122.36(10) . 5_666
O11 V4 V5 49.32(8) 5_666 5_666
O6 V4 V1 131.38(16) . .
O5 V4 V1 124.13(12) . .
O4 V4 V1 81.29(12) . .
O9 V4 V1 76.86(11) 5_666 .
O3 V4 V1 30.82(9) . .
O11 V4 V1 42.32(8) 5_666 .
V5 V4 V1 91.56(3) 5_666 .
O6 V4 V2 135.02(15) . .
O5 V4 V2 81.56(12) . .
O4 V4 V2 32.49(11) . .
O9 V4 V2 123.73(11) 5_666 .
O3 V4 V2 83.71(10) . .
O11 V4 V2 47.11(8) 5_666 .
V5 V4 V2 61.45(3) 5_666 .
V1 V4 V2 64.18(3) . .
O13 V5 O5 104.1(2) . 5_666
O13 V5 O12 103.45(19) . .
O5 V5 O12 93.71(16) 5_666 .
O13 V5 O8 101.44(19) . 5_666
O5 V5 O8 88.40(16) 5_666 5_666
O12 V5 O8 153.67(16) . 5_666
O13 V5 O14 100.89(18) . .
O5 V5 O14 154.51(15) 5_666 .
O12 V5 O14 85.12(15) . .
O8 V5 O14 81.90(15) 5_666 .
O13 V5 O11 173.90(18) . .
O5 V5 O11 81.54(14) 5_666 .
O12 V5 O11 78.14(13) . .
O8 V5 O11 76.23(13) 5_666 .
O14 V5 O11 73.28(12) . .
O13 V5 V4 136.94(16) . 5_666
O5 V5 V4 32.83(11) 5_666 5_666
O12 V5 V4 85.99(11) . 5_666
O8 V5 V4 81.65(11) 5_666 5_666
O14 V5 V4 121.91(10) . 5_666
O11 V5 V4 48.72(8) . 5_666
O13 V5 V1 131.49(16) . .
O5 V5 V1 124.06(12) 5_666 .
O12 V5 V1 80.41(11) . .
O8 V5 V1 76.75(11) 5_666 .
O14 V5 V1 30.63(9) . .
O11 V5 V1 42.65(8) . .
V4 V5 V1 91.30(3) 5_666 .
O13 V5 V3 135.45(16) . .
O5 V5 V3 81.56(13) 5_666 .
O12 V5 V3 32.29(11) . .
O8 V5 V3 123.02(11) 5_666 .
O14 V5 V3 84.10(10) . .
O11 V5 V3 46.87(8) . .
V4 V5 V3 60.59(3) 5_666 .
V1 V5 V3 64.26(3) . .
C6 N1 C1 136.4(8) . .
C1 N2 C5 116.2(8) . .
C6 N3 C10 116.8(7) . .
C11 N4 C16 131.3(5) . .
C15 N5 C11 121.2(5) . .
C16 N6 C20 116.4(6) . .
C26 N7 C21 129.4(5) . .
C21 N8 C25 117.4(5) . .
C26 N9 C30 121.8(6) . .
V1 O1 V2 105.60(14) . .
V1 O1 V3 106.00(14) . .
V2 O1 V3 98.83(13) . .
V1 O2 V3 106.88(17) . 5_666
V1 O2 V2 106.81(16) . 5_666
V3 O2 V2 105.14(14) 5_666 5_666
V1 O3 V4 110.40(16) . .
V2 O4 V4 114.16(18) . .
V5 O5 V4 114.58(19) 5_666 .
V2 O8 V5 115.93(19) . 5_666
V3 O9 V4 115.97(18) . 5_666
V1 O11 V1 102.12(13) 5_666 .
V1 O11 V2 97.67(12) 5_666 5_666
V1 O11 V2 91.42(12) . 5_666
V1 O11 V3 90.48(12) 5_666 .
V1 O11 V3 97.69(13) . .
V2 O11 V3 166.26(16) 5_666 .
V1 O11 V4 88.43(11) 5_666 5_666
V1 O11 V4 169.03(17) . 5_666
V2 O11 V4 84.08(11) 5_666 5_666
V3 O11 V4 85.10(11) . 5_666
V1 O11 V5 169.46(16) 5_666 .
V1 O11 V5 87.74(11) . .
V2 O11 V5 85.69(11) 5_666 .
V3 O11 V5 84.42(11) . .
V4 O11 V5 81.96(10) 5_666 .
V5 O12 V3 115.96(17) . .
V1 O14 V5 111.18(16) . .
N2 C1 C2 124.2(9) . .
N2 C1 N1 110.2(8) . .
C2 C1 N1 125.6(9) . .
C3 C2 C1 117.3(10) . .
C2 C3 C4 121.3(10) . .
C3 C4 C5 119.6(9) . .
N2 C5 C4 121.4(9) . .
N3 C6 N1 111.0(8) . .
N3 C6 C7 123.4(9) . .
N1 C6 C7 125.6(8) . .
C8 C7 C6 118.0(8) . .
C9 C8 C7 119.5(8) . .
C10 C9 C8 119.4(8) . .
N3 C10 C9 122.8(7) . .
N5 C11 N4 114.5(5) . .
N5 C11 C12 119.2(6) . .
N4 C11 C12 126.3(6) . .
C13 C12 C11 118.8(6) . .
C14 C13 C12 120.9(6) . .
C13 C14 C15 118.4(6) . .
N5 C15 C14 121.5(6) . .
N6 C16 C17 122.8(6) . .
N6 C16 N4 119.5(6) . .
C17 C16 N4 117.7(5) . .
C18 C17 C16 119.0(6) . .
C19 C18 C17 119.1(7) . .
C20 C19 C18 117.9(6) . .
N6 C20 C19 124.9(6) . .
N8 C21 C22 123.5(5) . .
N8 C21 N7 116.8(5) . .
C22 C21 N7 119.7(6) . .
C23 C22 C21 117.9(6) . .
C24 C23 C22 119.3(6) . .
C23 C24 C25 118.7(6) . .
N8 C25 C24 123.2(6) . .
N7 C26 N9 120.2(5) . .
N7 C26 C27 121.7(6) . .
N9 C26 C27 118.1(6) . .
C28 C27 C26 118.7(7) . .
C27 C28 C29 121.6(7) . .
C30 C29 C28 118.9(6) . .
C29 C30 N9 121.0(7) . .

loop_
_geom_bond_atom_site_label_1
_geom_bond_atom_site_label_2
_geom_bond_distance
_geom_bond_site_symmetry_2
V1 O3 1.681(3) .
V1 O14 1.686(3) .
V1 O2 1.882(3) .
V1 O1 2.036(3) .
V1 O11 2.072(3) 5_666
V1 O11 2.093(3) .
V1 V4 3.0760(13) .
V1 V5 3.0864(13) .
V1 V3 3.0975(12) 5_666
V2 O7 1.612(4) .
V2 O8 1.782(3) .
V2 O4 1.814(4) .
V2 O2 2.009(3) 5_666
V2 O1 2.070(3) .
V2 O11 2.270(3) 5_666
V2 V4 3.0813(13) .
V3 O10 1.611(4) .
V3 O9 1.749(3) .
V3 O12 1.852(4) .
V3 O2 1.973(3) 5_666
V3 O1 2.094(3) .
V3 O11 2.285(3) .
V3 V5 3.1163(14) .
V4 O6 1.587(4) .
V4 O5 1.831(4) .
V4 O4 1.857(4) .
V4 O9 1.931(4) 5_666
V4 O3 2.056(4) .
V4 O11 2.331(3) 5_666
V4 V5 3.0717(13) 5_666
V5 O13 1.598(4) .
V5 O5 1.819(4) 5_666
V5 O12 1.824(4) .
V5 O8 1.925(4) 5_666
V5 O14 2.047(4) .
V5 O11 2.353(3) .
N1 C6 1.374(10) .
N1 C1 1.388(10) .
N2 C1 1.366(9) .
N2 C5 1.365(9) .
N3 C6 1.329(9) .
N3 C10 1.353(9) .
N4 C11 1.359(7) .
N4 C16 1.392(7) .
N5 C15 1.331(7) .
N5 C11 1.341(7) .
N6 C16 1.320(7) .
N6 C20 1.345(8) .
N7 C26 1.329(7) .
N7 C21 1.392(7) .
N8 C21 1.325(7) .
N8 C25 1.328(7) .
N9 C26 1.353(7) .
N9 C30 1.354(7) .
C1 C2 1.365(12) .
C2 C3 1.350(12) .
C3 C4 1.358(12) .
C4 C5 1.373(11) .
C6 C7 1.376(11) .
C7 C8 1.372(11) .
C8 C9 1.356(10) .
C9 C10 1.356(9) .
C11 C12 1.404(8) .
C12 C13 1.372(9) .
C13 C14 1.358(8) .
C14 C15 1.379(8) .
C16 C17 1.384(8) .
C17 C18 1.376(8) .
C18 C19 1.365(9) .
C19 C20 1.356(9) .
C21 C22 1.382(8) .
C22 C23 1.377(8) .
C23 C24 1.364(9) .
C24 C25 1.375(8) .
C26 C27 1.412(8) .
C27 C28 1.352(9) .
C28 C29 1.380(10) .
C29 C30 1.332(9) .
